data_7238148
loop_
_publ_author_name
'Jiang, Hai-Long'
'Xu, Qiang'

_publ_section_title
;
 Counterion-induced controllable assembly of 2D and 3D metal--organic
 frameworks: effect of coordination modes of dinuclear Cu(ii) paddle-wheel
 motifs
;
_journal_issue 11
_journal_name_full CrystEngComm
_journal_page_first 3815
_journal_paper_doi 10.1039/b921532h
_journal_volume 12
_journal_year 2010
_chemical_formula_sum 'C51 H26 Cu2 F18 O12'
_chemical_formula_weight 1299.80
_space_group_IT_number 13
_space_group_name_Hall '-P 2yc'
_space_group_name_H-M_alt 'P 1 2/c 1'
_symmetry_cell_setting monoclinic
_symmetry_space_group_name_H-M 'P 1 2/c 1'
_atom_sites_solution_hydrogens geom
_atom_sites_solution_primary direct
_atom_sites_solution_secondary difmap
_audit_creation_method SHELXL-97
_cell_angle_alpha 90.00
_cell_angle_beta 123.12(2)
_cell_angle_gamma 90.00
_cell_formula_units_Z 2
_cell_length_a 18.760(4)
_cell_length_b 7.2800(15)
_cell_length_c 23.402(9)
_cell_measurement_temperature 293(2)
_cell_volume 2676.8(14)
_computing_structure_refinement 'SHELXL-97 (Sheldrick, 1997)'
_computing_structure_solution 'SHELXS-97 (Sheldrick, 1990)'
_diffrn_ambient_temperature 293(2)
_diffrn_measured_fraction_theta_full 0.987
_diffrn_measured_fraction_theta_max 0.987
_diffrn_radiation_monochromator graphite
_diffrn_radiation_source 'fine-focus sealed tube'
_diffrn_radiation_type MoK\a
_diffrn_radiation_wavelength 0.71073
_diffrn_reflns_av_R_equivalents 0.0582
_diffrn_reflns_av_sigmaI/netI 0.0547
_diffrn_reflns_limit_h_max 24
_diffrn_reflns_limit_h_min -24
_diffrn_reflns_limit_k_max 9
_diffrn_reflns_limit_k_min -8
_diffrn_reflns_limit_l_max 30
_diffrn_reflns_limit_l_min -30
_diffrn_reflns_number 23981
_diffrn_reflns_theta_full 27.48
_diffrn_reflns_theta_max 27.48
_diffrn_reflns_theta_min 3.02
_exptl_absorpt_coefficient_mu 0.917
_exptl_absorpt_correction_T_max 1.0000
_exptl_absorpt_correction_T_min 0.7711
_exptl_absorpt_correction_type empirical
_exptl_crystal_colour blue
_exptl_crystal_density_diffrn 1.613
_exptl_crystal_density_method 'not measured'
_exptl_crystal_description needle
_exptl_crystal_F_000 1296
_exptl_crystal_size_max 0.1
_exptl_crystal_size_mid 0.04
_exptl_crystal_size_min 0.02
_refine_diff_density_max 0.718
_refine_diff_density_min -1.110
_refine_diff_density_rms 0.108
_refine_ls_extinction_method none
_refine_ls_goodness_of_fit_ref 1.085
_refine_ls_hydrogen_treatment constr
_refine_ls_matrix_type full
_refine_ls_number_parameters 375
_refine_ls_number_reflns 6073
_refine_ls_number_restraints 0
_refine_ls_restrained_S_all 1.085
_refine_ls_R_factor_all 0.1051
_refine_ls_R_factor_gt 0.0418
_refine_ls_shift/su_max 0.007
_refine_ls_shift/su_mean 0.001
_refine_ls_structure_factor_coef Fsqd
_refine_ls_weighting_details 'calc w=1/[\s^2^(Fo^2^)+(0.0389P)^2^+3.4162P] where P=(Fo^2^+2Fc^2^)/3'
_refine_ls_weighting_scheme calc
_refine_ls_wR_factor_gt 0.0862
_refine_ls_wR_factor_ref 0.1219
_reflns_number_gt 3630
_reflns_number_total 6073
_reflns_threshold_expression >2sigma(I)
_cod_data_source_file b921532h.txt
_cod_data_source_block 2
_cod_original_cell_volume 2676.8(13)
_cod_original_sg_symbol_H-M P2/c
_cod_database_code 7238148

loop_
_symmetry_equiv_pos_as_xyz
'x, y, z'
'-x, y, -z+1/2'
'-x, -y, -z'
'x, -y, z-1/2'

loop_
_atom_site_label
_atom_site_type_symbol
_atom_site_fract_x
_atom_site_fract_y
_atom_site_fract_z
_atom_site_U_iso_or_equiv
_atom_site_adp_type
_atom_site_occupancy
_atom_site_symmetry_multiplicity
_atom_site_calc_flag
_atom_site_refinement_flags
Cu1 Cu -0.45015(3) -0.35343(6) -0.47806(2) 0.03082(13) Uani 1 1 d .
F1 F -0.08142(15) -1.2339(4) -0.56590(12) 0.0624(7) Uani 1 1 d .
F2 F -0.18220(17) -1.2954(4) -0.55113(12) 0.0597(7) Uani 1 1 d .
F3 F -0.09719(15) -1.0711(4) -0.49736(11) 0.0658(8) Uani 1 1 d .
F4 F -0.19252(17) -0.7527(3) -0.66843(14) 0.0604(7) Uani 1 1 d .
F5 F -0.08150(15) -0.8188(4) -0.57108(14) 0.0664(8) Uani 1 1 d .
F6 F -0.11284(16) -0.9764(4) -0.65904(14) 0.0684(8) Uani 1 1 d .
F7 F 0.07147(19) 0.6031(4) -0.25999(18) 0.0868(10) Uani 1 1 d .
F8 F -0.05398(19) 0.5419(4) -0.34545(18) 0.0889(10) Uani 1 1 d .
F9 F 0.04988(18) 0.3704(4) -0.32376(15) 0.0703(8) Uani 1 1 d .
O1 O -0.38488(16) -0.5142(4) -0.50339(13) 0.0438(7) Uani 1 1 d .
O2 O -0.47101(17) -0.7579(4) -0.54157(14) 0.0428(6) Uani 1 1 d .
O3 O -0.48179(16) -1.2701(4) -0.92809(12) 0.0431(6) Uani 1 1 d .
O4 O -0.39656(17) -1.5175(4) -0.89159(12) 0.0451(7) Uani 1 1 d .
O5 O -0.34837(15) -0.1437(4) -0.43603(13) 0.0411(6) Uani 1 1 d .
O6 O -0.2523(2) -0.3012(5) -0.44329(19) 0.0743(11) Uani 1 1 d .
H6 H -0.2352 -0.3829 -0.4146 0.089 Uiso 1 1 d R
C1 C -0.4066(2) -0.6741(5) -0.53013(17) 0.0357(8) Uani 1 1 d .
C2 C -0.3514(2) -0.7636(5) -0.55011(18) 0.0351(8) Uani 1 1 d .
C3 C -0.2820(3) -0.6739(6) -0.5424(2) 0.0540(11) Uani 1 1 d .
H3A H -0.2679 -0.5571 -0.5232 0.065 Uiso 1 1 calc R
C4 C -0.2328(3) -0.7553(6) -0.5629(2) 0.0525(11) Uani 1 1 d .
H4A H -0.1859 -0.6932 -0.5569 0.063 Uiso 1 1 calc R
C5 C -0.3706(2) -0.9393(5) -0.57735(18) 0.0387(9) Uani 1 1 d .
H5A H -0.4160 -1.0033 -0.5813 0.046 Uiso 1 1 calc R
C6 C -0.3219(2) -1.0193(5) -0.59863(19) 0.0401(9) Uani 1 1 d .
H6A H -0.3357 -1.1364 -0.6176 0.048 Uiso 1 1 calc R
C7 C -0.2529(2) -0.9278(5) -0.59225(18) 0.0343(8) Uani 1 1 d .
C8 C -0.2004(2) -1.0264(5) -0.61562(18) 0.0360(8) Uani 1 1 d .
C9 C -0.1395(2) -1.1568(6) -0.55716(19) 0.0466(10) Uani 1 1 d .
C10 C -0.1463(3) -0.8918(6) -0.6283(2) 0.0480(11) Uani 1 1 d .
C11 C -0.2599(2) -1.1258(5) -0.68415(17) 0.0347(8) Uani 1 1 d .
C12 C -0.2476(2) -1.3055(5) -0.69696(18) 0.0394(9) Uani 1 1 d .
H12A H -0.2032 -1.3747 -0.6624 0.047 Uiso 1 1 calc R
C13 C -0.3008(2) -1.3817(5) -0.76068(18) 0.0400(9) Uani 1 1 d .
H13A H -0.2922 -1.5024 -0.7685 0.048 Uiso 1 1 calc R
C14 C -0.3270(2) -1.0261(6) -0.73665(18) 0.0424(9) Uani 1 1 d .
H14A H -0.3366 -0.9063 -0.7287 0.051 Uiso 1 1 calc R
C15 C -0.3796(2) -1.1028(5) -0.80068(19) 0.0416(9) Uani 1 1 d .
H15A H -0.4237 -1.0338 -0.8356 0.050 Uiso 1 1 calc R
C16 C -0.3667(2) -1.2818(5) -0.81297(17) 0.0359(8) Uani 1 1 d .
C17 C -0.4196(2) -1.3632(6) -0.88323(18) 0.0360(8) Uani 1 1 d .
C21 C -0.2766(2) -0.1594(5) -0.42315(18) 0.0387(8) Uani 1 1 d .
C22 C -0.2084(2) -0.0226(5) -0.38409(19) 0.0373(8) Uani 1 1 d .
C23 C -0.2240(2) 0.1324(6) -0.3579(2) 0.0479(10) Uani 1 1 d .
H23A H -0.2787 0.1549 -0.3684 0.057 Uiso 1 1 calc R
C24 C -0.1593(3) 0.2532(6) -0.3167(2) 0.0501(11) Uani 1 1 d .
H24A H -0.1709 0.3577 -0.3004 0.060 Uiso 1 1 calc R
C25 C -0.1273(2) -0.0493(6) -0.3704(2) 0.0441(9) Uani 1 1 d .
H25A H -0.1165 -0.1484 -0.3897 0.053 Uiso 1 1 calc R
C26 C -0.0630(2) 0.0697(5) -0.3286(2) 0.0436(9) Uani 1 1 d .
H26A H -0.0088 0.0496 -0.3195 0.052 Uiso 1 1 calc R
C27 C -0.0771(2) 0.2202(5) -0.2994(2) 0.0382(9) Uani 1 1 d .
C28 C 0.0000 0.3419(7) -0.2500 0.0418(13) Uani 1 2 d S
C29 C 0.0176(3) 0.4657(6) -0.2946(3) 0.0625(13) Uani 1 1 d .

loop_
_atom_site_aniso_label
_atom_site_aniso_U_11
_atom_site_aniso_U_22
_atom_site_aniso_U_33
_atom_site_aniso_U_23
_atom_site_aniso_U_13
_atom_site_aniso_U_12
Cu1 0.0296(2) 0.0371(2) 0.0288(2) 0.0031(2) 0.01798(18) 0.0052(2)
F1 0.0392(14) 0.0842(18) 0.0506(14) -0.0098(13) 0.0160(12) 0.0256(13)
F2 0.0662(17) 0.0599(16) 0.0498(14) 0.0081(12) 0.0296(14) 0.0154(13)
F3 0.0505(15) 0.091(2) 0.0307(12) -0.0187(13) 0.0061(11) 0.0158(14)
F4 0.0603(17) 0.0551(15) 0.0739(17) -0.0009(14) 0.0419(15) -0.0024(13)
F5 0.0375(14) 0.0847(19) 0.0742(18) -0.0334(15) 0.0288(14) -0.0180(13)
F6 0.0676(18) 0.0791(19) 0.0909(19) -0.0257(16) 0.0642(16) -0.0080(14)
F7 0.076(2) 0.0423(15) 0.146(3) 0.0139(17) 0.063(2) -0.0110(14)
F8 0.067(2) 0.0656(18) 0.126(3) 0.0482(19) 0.0478(19) 0.0212(16)
F9 0.0707(18) 0.0696(18) 0.090(2) 0.0283(16) 0.0560(17) 0.0134(15)
O1 0.0376(15) 0.0452(16) 0.0541(16) -0.0149(14) 0.0287(14) -0.0014(12)
O2 0.0432(16) 0.0414(15) 0.0566(17) -0.0024(13) 0.0355(14) 0.0024(13)
O3 0.0382(16) 0.0519(16) 0.0327(13) -0.0091(13) 0.0153(13) -0.0004(13)
O4 0.0493(17) 0.0433(16) 0.0351(14) -0.0084(13) 0.0183(13) -0.0017(13)
O5 0.0317(14) 0.0453(15) 0.0473(15) -0.0039(13) 0.0222(12) -0.0020(12)
O6 0.0494(19) 0.066(2) 0.109(3) -0.039(2) 0.045(2) -0.0014(16)
C1 0.033(2) 0.045(2) 0.0296(17) -0.0018(17) 0.0178(16) 0.0040(17)
C2 0.035(2) 0.036(2) 0.0380(19) -0.0029(17) 0.0223(17) 0.0058(16)
C3 0.054(3) 0.049(3) 0.076(3) -0.029(2) 0.046(3) -0.011(2)
C4 0.045(3) 0.056(3) 0.073(3) -0.029(2) 0.042(2) -0.016(2)
C5 0.036(2) 0.044(2) 0.043(2) -0.0040(18) 0.0256(18) 0.0001(17)
C6 0.037(2) 0.040(2) 0.044(2) -0.0107(18) 0.0219(18) 0.0016(17)
C7 0.0284(19) 0.043(2) 0.0324(18) -0.0102(17) 0.0172(16) 0.0000(16)
C8 0.0273(19) 0.043(2) 0.0345(18) -0.0110(17) 0.0152(16) 0.0001(16)
C9 0.035(2) 0.063(3) 0.034(2) -0.012(2) 0.0142(18) 0.009(2)
C10 0.036(2) 0.061(3) 0.052(2) -0.022(2) 0.027(2) -0.005(2)
C11 0.0299(19) 0.044(2) 0.0307(17) -0.0117(17) 0.0168(16) -0.0006(16)
C12 0.040(2) 0.042(2) 0.0300(18) -0.0039(17) 0.0152(17) 0.0062(17)
C13 0.043(2) 0.039(2) 0.0346(19) -0.0079(17) 0.0187(18) 0.0000(17)
C14 0.040(2) 0.044(2) 0.0360(19) -0.0102(18) 0.0161(18) 0.0075(18)
C15 0.034(2) 0.048(2) 0.034(2) -0.0065(18) 0.0133(17) 0.0068(17)
C16 0.030(2) 0.049(2) 0.0298(18) -0.0072(17) 0.0168(16) -0.0053(16)
C17 0.031(2) 0.049(2) 0.0308(18) -0.0072(19) 0.0189(17) -0.0092(18)
C21 0.036(2) 0.042(2) 0.0380(19) -0.0050(19) 0.0206(17) -0.0013(18)
C22 0.031(2) 0.040(2) 0.043(2) -0.0019(18) 0.0218(18) 0.0013(16)
C23 0.034(2) 0.046(2) 0.067(3) -0.010(2) 0.029(2) 0.0046(19)
C24 0.043(2) 0.040(2) 0.071(3) -0.010(2) 0.033(2) 0.0073(19)
C25 0.036(2) 0.043(2) 0.054(2) -0.007(2) 0.025(2) 0.0062(18)
C26 0.030(2) 0.046(2) 0.058(3) -0.001(2) 0.026(2) 0.0063(18)
C27 0.033(2) 0.0288(18) 0.055(2) 0.0017(18) 0.0260(19) 0.0026(15)
C28 0.038(3) 0.029(3) 0.065(4) 0.000 0.033(3) 0.000
C29 0.048(3) 0.041(2) 0.095(4) 0.018(3) 0.036(3) 0.007(2)

loop_
_atom_type_symbol
_atom_type_description
_atom_type_scat_dispersion_real
_atom_type_scat_dispersion_imag
_atom_type_scat_source
C C 0.0033 0.0016 'International Tables Vol C Tables 4.2.6.8 and 6.1.1.4'
H H 0.0000 0.0000 'International Tables Vol C Tables 4.2.6.8 and 6.1.1.4'
Cu Cu 0.3201 1.2651 'International Tables Vol C Tables 4.2.6.8 and 6.1.1.4'
F F 0.0171 0.0103 'International Tables Vol C Tables 4.2.6.8 and 6.1.1.4'
O O 0.0106 0.0060 'International Tables Vol C Tables 4.2.6.8 and 6.1.1.4'

loop_
_geom_angle_atom_site_label_1
_geom_angle_atom_site_label_2
_geom_angle_atom_site_label_3
_geom_angle
_geom_angle_site_symmetry_1
_geom_angle_site_symmetry_3
O3 Cu1 O4 168.05(12) 2_463 4_536
O3 Cu1 O2 91.26(11) 2_463 3_444
O4 Cu1 O2 89.03(11) 4_536 3_444
O3 Cu1 O1 88.76(11) 2_463 .
O4 Cu1 O1 88.48(11) 4_536 .
O2 Cu1 O1 167.96(11) 3_444 .
O3 Cu1 O5 99.32(11) 2_463 .
O4 Cu1 O5 92.35(11) 4_536 .
O2 Cu1 O5 100.95(10) 3_444 .
O1 Cu1 O5 90.92(10) . .
O3 Cu1 Cu1 85.66(9) 2_463 3_444
O4 Cu1 Cu1 82.41(9) 4_536 3_444
O2 Cu1 Cu1 87.74(8) 3_444 3_444
O1 Cu1 Cu1 80.25(8) . 3_444
O5 Cu1 Cu1 169.81(7) . 3_444
C1 O1 Cu1 126.5(2) . .
C1 O2 Cu1 121.2(2) . 3_444
C17 O3 Cu1 120.9(2) . 2_443
C17 O4 Cu1 124.7(2) . 4_535
C21 O5 Cu1 128.1(3) . .
C21 O6 H6 109.4 . .
O2 C1 O1 124.3(3) . .
O2 C1 C2 118.3(3) . .
O1 C1 C2 117.4(3) . .
C3 C2 C5 119.1(3) . .
C3 C2 C1 121.2(3) . .
C5 C2 C1 119.6(3) . .
C2 C3 C4 120.9(4) . .
C2 C3 H3A 119.6 . .
C4 C3 H3A 119.6 . .
C7 C4 C3 120.7(4) . .
C7 C4 H4A 119.7 . .
C3 C4 H4A 119.7 . .
C6 C5 C2 119.7(4) . .
C6 C5 H5A 120.1 . .
C2 C5 H5A 120.1 . .
C5 C6 C7 121.3(4) . .
C5 C6 H6A 119.4 . .
C7 C6 H6A 119.4 . .
C4 C7 C6 118.3(3) . .
C4 C7 C8 123.2(3) . .
C6 C7 C8 118.5(3) . .
C9 C8 C7 106.3(3) . .
C9 C8 C11 113.5(3) . .
C7 C8 C11 110.3(3) . .
C9 C8 C10 108.3(3) . .
C7 C8 C10 112.6(3) . .
C11 C8 C10 106.0(3) . .
F3 C9 F1 106.9(3) . .
F3 C9 F2 106.9(3) . .
F1 C9 F2 106.5(4) . .
F3 C9 C8 111.9(3) . .
F1 C9 C8 113.2(3) . .
F2 C9 C8 111.2(3) . .
F4 C10 F5 106.9(3) . .
F4 C10 F6 106.6(3) . .
F5 C10 F6 106.6(3) . .
F4 C10 C8 112.0(3) . .
F5 C10 C8 113.2(3) . .
F6 C10 C8 111.1(3) . .
C14 C11 C12 118.6(3) . .
C14 C11 C8 117.7(3) . .
C12 C11 C8 123.6(3) . .
C13 C12 C11 120.3(4) . .
C13 C12 H12A 119.9 . .
C11 C12 H12A 119.9 . .
C16 C13 C12 121.1(4) . .
C16 C13 H13A 119.4 . .
C12 C13 H13A 119.5 . .
C15 C14 C11 120.8(4) . .
C15 C14 H14A 119.6 . .
C11 C14 H14A 119.6 . .
C16 C15 C14 120.2(4) . .
C16 C15 H15A 119.9 . .
C14 C15 H15A 119.9 . .
C13 C16 C15 119.1(3) . .
C13 C16 C17 120.0(3) . .
C15 C16 C17 120.8(3) . .
O4 C17 O3 126.3(3) . .
O4 C17 C16 116.4(3) . .
O3 C17 C16 117.3(3) . .
O5 C21 O6 122.7(4) . .
O5 C21 C22 123.9(3) . .
O6 C21 C22 113.4(3) . .
C25 C22 C23 118.7(4) . .
C25 C22 C21 121.2(3) . .
C23 C22 C21 120.0(3) . .
C24 C23 C22 120.7(3) . .
C24 C23 H23A 119.7 . .
C22 C23 H23A 119.7 . .
C23 C24 C27 120.6(4) . .
C23 C24 H24A 119.7 . .
C27 C24 H24A 119.7 . .
C26 C25 C22 120.2(4) . .
C26 C25 H25A 119.9 . .
C22 C25 H25A 119.9 . .
C25 C26 C27 121.3(3) . .
C25 C26 H26A 119.3 . .
C27 C26 H26A 119.3 . .
C24 C27 C26 118.2(4) . .
C24 C27 C28 123.9(3) . .
C26 C27 C28 117.9(3) . .
C29 C28 C29 108.7(5) 2_554 .
C29 C28 C27 112.4(2) 2_554 .
C29 C28 C27 106.7(2) . .
C29 C28 C27 106.7(2) 2_554 2_554
C29 C28 C27 112.4(2) . 2_554
C27 C28 C27 110.0(4) . 2_554
F9 C29 F8 106.2(4) . .
F9 C29 F7 107.2(4) . .
F8 C29 F7 106.8(4) . .
F9 C29 C28 111.6(3) . .
F8 C29 C28 111.3(3) . .
F7 C29 C28 113.4(4) . .

loop_
_geom_bond_atom_site_label_1
_geom_bond_atom_site_label_2
_geom_bond_distance
_geom_bond_site_symmetry_2
Cu1 O3 1.938(3) 2_463
Cu1 O4 1.940(3) 4_536
Cu1 O2 1.949(2) 3_444
Cu1 O1 2.004(2) .
Cu1 O5 2.212(3) .
Cu1 Cu1 2.6473(10) 3_444
F1 C9 1.337(4) .
F2 C9 1.343(5) .
F3 C9 1.328(4) .
F4 C10 1.330(5) .
F5 C10 1.331(5) .
F6 C10 1.337(4) .
F7 C29 1.336(5) .
F8 C29 1.334(5) .
F9 C29 1.328(5) .
O1 C1 1.278(4) .
O2 C1 1.246(4) .
O2 Cu1 1.949(2) 3_444
O3 C17 1.258(4) .
O3 Cu1 1.938(3) 2_443
O4 C17 1.257(4) .
O4 Cu1 1.940(3) 4_535
O5 C21 1.213(4) .
O6 C21 1.315(4) .
O6 H6 0.8201 .
C1 C2 1.498(5) .
C2 C3 1.379(5) .
C2 C5 1.387(5) .
C3 C4 1.383(5) .
C3 H3A 0.9300 .
C4 C7 1.382(5) .
C4 H4A 0.9300 .
C5 C6 1.385(5) .
C5 H5A 0.9300 .
C6 C7 1.390(5) .
C6 H6A 0.9300 .
C7 C8 1.540(5) .
C8 C9 1.539(5) .
C8 C11 1.544(5) .
C8 C10 1.551(5) .
C11 C14 1.389(5) .
C11 C12 1.390(5) .
C12 C13 1.379(5) .
C12 H12A 0.9300 .
C13 C16 1.378(5) .
C13 H13A 0.9300 .
C14 C15 1.384(5) .
C14 H14A 0.9300 .
C15 C16 1.384(5) .
C15 H15A 0.9300 .
C16 C17 1.502(5) .
C21 C22 1.479(5) .
C22 C25 1.387(5) .
C22 C23 1.389(5) .
C23 C24 1.378(6) .
C23 H23A 0.9300 .
C24 C27 1.384(5) .
C24 H24A 0.9300 .
C25 C26 1.369(5) .
C25 H25A 0.9300 .
C26 C27 1.391(5) .
C26 H26A 0.9300 .
C27 C28 1.545(5) .
C28 C29 1.545(6) 2_554
C28 C29 1.545(6) .
C28 C27 1.545(5) 2_554
